data_7245225
loop_
_publ_author_name
'Wang, Jing'
'Xu, Shuping'
'Xue, Xiangxin'
'zhao, lina'
'Xu, Weiqing'

_publ_section_title
;
 Tunable multiple light emissions of core-shell structures based on rare
 earth ions doped on the surfaces of organic cocrystals
;
_journal_name_full 'Physical Chemistry Chemical Physics'
_journal_paper_doi 10.1039/D2CP02288E
_journal_year 2022
_chemical_formula_moiety 'C12 H8 N2, C10 H2 N4'
_chemical_formula_sum 'C22 H10 N6'
_chemical_formula_weight 358.36
_chemical_name_systematic 1,10-Phenanthroline-1,2,4,5-tetracyanobenzene
_space_group_crystal_system monoclinic
_space_group_IT_number 14
_space_group_name_Hall '-P 2ybc'
_space_group_name_H-M_alt 'P 1 21/c 1'
_atom_sites_solution_hydrogens geom
_atom_sites_solution_primary dual
_audit_creation_date 2019-01-14
_audit_creation_method
;
Olex2 1.2
(compiled 2018.05.29 svn.r3508 for OlexSys, GUI svn.r5506)
;
_audit_update_record
;
2022-03-20 deposited with the CCDC.	2022-07-28 downloaded from the CCDC.
;
_cell_angle_alpha 90
_cell_angle_beta 91.5500(10)
_cell_angle_gamma 90
_cell_formula_units_Z 4
_cell_length_a 16.5206(5)
_cell_length_b 7.6490(3)
_cell_length_c 14.4843(5)
_cell_measurement_reflns_used 8061
_cell_measurement_temperature 297.15
_cell_measurement_theta_max 26.371
_cell_measurement_theta_min 2.935
_cell_volume 1829.65(11)
_computing_cell_refinement 'SAINT V8.38A (?, 2016)'
_computing_data_reduction 'SAINT V8.38A (?, 2016)'
_computing_molecular_graphics 'Olex2 (Dolomanov et al., 2009)'
_computing_publication_material 'Olex2 (Dolomanov et al., 2009)'
_computing_structure_refinement 'ShelXL (Sheldrick, 2015)'
_computing_structure_solution 'ShelXT (Sheldrick, 2015)'
_diffrn_ambient_temperature 297.15
_diffrn_measured_fraction_theta_full 0.999
_diffrn_measured_fraction_theta_max 0.997
_diffrn_measurement_device_type 'Bruker D8 Venture'
_diffrn_radiation_type MoK\a
_diffrn_radiation_wavelength 0.71076
_diffrn_reflns_av_R_equivalents 0.0454
_diffrn_reflns_av_unetI/netI 0.0289
_diffrn_reflns_Laue_measured_fraction_full 0.999
_diffrn_reflns_Laue_measured_fraction_max 0.997
_diffrn_reflns_limit_h_max 20
_diffrn_reflns_limit_h_min -19
_diffrn_reflns_limit_k_max 9
_diffrn_reflns_limit_k_min -9
_diffrn_reflns_limit_l_max 18
_diffrn_reflns_limit_l_min -18
_diffrn_reflns_number 26601
_diffrn_reflns_point_group_measured_fraction_full 0.999
_diffrn_reflns_point_group_measured_fraction_max 0.997
_diffrn_reflns_theta_full 25.243
_diffrn_reflns_theta_max 26.417
_diffrn_reflns_theta_min 2.814
_exptl_absorpt_coefficient_mu 0.082
_exptl_absorpt_correction_T_max 0.7454
_exptl_absorpt_correction_T_min 0.6301
_exptl_absorpt_correction_type multi-scan
_exptl_absorpt_process_details
;
 SADABS 2016/2: Krause, L., Herbst-Irmer, R., Sheldrick G.M. & Stalke D.,
 J. Appl. Cryst. 48 (2015) 3-10
;
_exptl_crystal_colour_primary colourless
_exptl_crystal_density_diffrn 1.301
_exptl_crystal_description block
_exptl_crystal_F_000 736
_refine_diff_density_max 0.153
_refine_diff_density_min -0.147
_refine_diff_density_rms 0.034
_refine_ls_extinction_coef 0.022(2)
_refine_ls_extinction_expression Fc^*^=kFc[1+0.001xFc^2^\l^3^/sin(2\q)]^-1/4^
_refine_ls_extinction_method 'SHELXL-2018/3 (Sheldrick 2018)'
_refine_ls_goodness_of_fit_ref 1.040
_refine_ls_hydrogen_treatment constr
_refine_ls_matrix_type full
_refine_ls_number_parameters 254
_refine_ls_number_reflns 3757
_refine_ls_number_restraints 0
_refine_ls_restrained_S_all 1.040
_refine_ls_R_factor_all 0.0886
_refine_ls_R_factor_gt 0.0473
_refine_ls_shift/su_max 0.000
_refine_ls_shift/su_mean 0.000
_refine_ls_structure_factor_coef Fsqd
_refine_ls_weighting_details 'w=1/[\s^2^(Fo^2^)+(0.0517P)^2^+0.5739P] where P=(Fo^2^+2Fc^2^)/3'
_refine_ls_weighting_scheme calc
_refine_ls_wR_factor_gt 0.1085
_refine_ls_wR_factor_ref 0.1426
_reflns_Friedel_coverage 0.000
_reflns_number_gt 2339
_reflns_number_total 3757
_reflns_threshold_expression 'I > 2\s(I)'
_cod_data_source_file d2cp02288e2.cif
_cod_data_source_block mo_wj_ft_0m
_cod_database_code 7245225
_shelx_shelxl_version_number 2018/3
_shelx_space_group_comment
;
The symmetry employed for this shelxl refinement is uniquely defined
by the following loop, which should always be used as a source of
symmetry information in preference to the above space-group names.
They are only intended as comments.
;
_olex2_refinement_description
;
1. Fixed Uiso
 At 1.2 times of:
  All C(H) groups
2.a Aromatic/amide H refined with riding coordinates:
 C6(H6), C8(H8), C13(H13), C14(H14), C17(H17), C18(H18), C19(H19), C20(H20),
 C21(H21), C22(H22)
;
_olex2_submission_special_instructions 'No special instructions were received'

loop_
_space_group_symop_operation_xyz
'x, y, z'
'-x, y+1/2, -z+1/2'
'-x, -y, -z'
'x, -y-1/2, z-1/2'

loop_
_atom_site_label
_atom_site_type_symbol
_atom_site_fract_x
_atom_site_fract_y
_atom_site_fract_z
_atom_site_U_iso_or_equiv
_atom_site_adp_type
_atom_site_occupancy
_atom_site_site_symmetry_order
_atom_site_calc_flag
_atom_site_refinement_flags_posn
_atom_site_refinement_flags_adp
_atom_site_refinement_flags_occupancy
_atom_site_disorder_assembly
_atom_site_disorder_group
N1 N 0.28827(10) 0.4846(2) 0.49870(12) 0.0684(5) Uani 1 1 d . . . . .
N2 N 0.14146(10) 0.3414(2) 0.44801(11) 0.0678(5) Uani 1 1 d . . . . .
C1 C 0.15290(11) 0.3991(2) 0.53626(12) 0.0519(4) Uani 1 1 d . . . . .
C2 C 0.39091(11) 0.3211(3) 0.18735(12) 0.0545(5) Uani 1 1 d . . . . .
C3 C 0.35047(11) 0.3079(3) 0.27121(12) 0.0565(5) Uani 1 1 d . . . . .
C4 C 0.22969(11) 0.4772(2) 0.56250(13) 0.0537(5) Uani 1 1 d . . . . .
C5 C 0.23390(11) 0.4443(3) 0.20160(13) 0.0554(5) Uani 1 1 d . . . . .
C6 C 0.27219(11) 0.3707(3) 0.27832(13) 0.0592(5) Uani 1 1 d . . . . .
H6 H 0.245708 0.363505 0.334040 0.071 Uiso 1 1 calc R . . . .
N3 N 0.08721(12) 0.5568(3) 0.21171(15) 0.0895(6) Uani 1 1 d . . . . .
C7 C 0.27376(12) 0.4569(3) 0.11791(12) 0.0564(5) Uani 1 1 d . . . . .
C8 C 0.35256(12) 0.3961(3) 0.11177(13) 0.0602(5) Uani 1 1 d . . . . .
H8 H 0.379495 0.406116 0.056467 0.072 Uiso 1 1 calc R . . . .
C9 C 0.09225(11) 0.3871(3) 0.60227(13) 0.0581(5) Uani 1 1 d . . . . .
C10 C 0.47166(13) 0.2517(3) 0.18156(13) 0.0670(6) Uani 1 1 d . . . . .
C11 C 0.24135(12) 0.5408(3) 0.65318(13) 0.0600(5) Uani 1 1 d . . . . .
C12 C 0.15201(13) 0.5067(3) 0.20762(14) 0.0656(6) Uani 1 1 d . . . . .
N4 N 0.53490(12) 0.1930(3) 0.17866(14) 0.0939(7) Uani 1 1 d . . . . .
C13 C 0.10636(14) 0.4548(3) 0.69246(14) 0.0717(6) Uani 1 1 d . . . . .
H13 H 0.065439 0.448887 0.735193 0.086 Uiso 1 1 calc R . . . .
C14 C 0.17750(15) 0.5270(3) 0.71718(14) 0.0720(6) Uani 1 1 d . . . . .
H14 H 0.185439 0.568885 0.777016 0.086 Uiso 1 1 calc R . . . .
N5 N 0.20193(14) 0.5930(3) -0.02536(15) 0.0994(7) Uani 1 1 d . . . . .
C15 C 0.23337(14) 0.5327(3) 0.03810(15) 0.0704(6) Uani 1 1 d . . . . .
N6 N 0.42709(13) 0.1571(4) 0.40593(15) 0.1057(8) Uani 1 1 d . . . . .
C16 C 0.39178(13) 0.2251(3) 0.34782(15) 0.0736(6) Uani 1 1 d . . . . .
C17 C 0.01871(13) 0.3069(3) 0.57534(17) 0.0732(6) Uani 1 1 d . . . . .
H17 H -0.022450 0.294667 0.617413 0.088 Uiso 1 1 calc R . . . .
C18 C 0.07054(14) 0.2695(3) 0.42681(17) 0.0788(7) Uani 1 1 d . . . . .
H18 H 0.061891 0.230771 0.366488 0.095 Uiso 1 1 calc R . . . .
C19 C 0.31637(14) 0.6166(3) 0.67628(17) 0.0756(6) Uani 1 1 d . . . . .
H19 H 0.326520 0.659411 0.735564 0.091 Uiso 1 1 calc R . . . .
C20 C 0.35769(14) 0.5594(3) 0.52443(18) 0.0822(7) Uani 1 1 d . . . . .
H20 H 0.398072 0.566900 0.481095 0.099 Uiso 1 1 calc R . . . .
C21 C 0.00828(14) 0.2478(3) 0.48776(19) 0.0807(7) Uani 1 1 d . . . . .
H21 H -0.039779 0.193616 0.468922 0.097 Uiso 1 1 calc R . . . .
C22 C 0.37399(15) 0.6273(3) 0.6119(2) 0.0843(7) Uani 1 1 d . . . . .
H22 H 0.423707 0.679207 0.625977 0.101 Uiso 1 1 calc R . . . .

loop_
_atom_site_aniso_label
_atom_site_aniso_U_11
_atom_site_aniso_U_22
_atom_site_aniso_U_33
_atom_site_aniso_U_23
_atom_site_aniso_U_13
_atom_site_aniso_U_12
N1 0.0591(10) 0.0773(12) 0.0692(11) 0.0037(9) 0.0134(8) -0.0055(9)
N2 0.0626(11) 0.0788(12) 0.0622(10) -0.0107(9) 0.0065(8) -0.0033(9)
C1 0.0527(10) 0.0517(11) 0.0517(10) 0.0040(8) 0.0056(8) 0.0064(9)
C2 0.0492(10) 0.0650(12) 0.0497(10) -0.0104(9) 0.0066(8) -0.0041(9)
C3 0.0532(11) 0.0686(13) 0.0480(10) -0.0042(9) 0.0053(8) -0.0040(9)
C4 0.0545(11) 0.0514(11) 0.0552(10) 0.0045(8) 0.0039(8) 0.0041(9)
C5 0.0522(11) 0.0566(12) 0.0577(11) -0.0091(9) 0.0060(8) -0.0043(9)
C6 0.0551(11) 0.0716(14) 0.0516(10) -0.0049(9) 0.0111(9) -0.0041(10)
N3 0.0663(12) 0.1022(16) 0.1004(15) 0.0027(12) 0.0118(11) 0.0159(12)
C7 0.0611(12) 0.0578(12) 0.0504(10) -0.0066(9) 0.0032(9) -0.0050(9)
C8 0.0651(12) 0.0692(13) 0.0467(10) -0.0087(9) 0.0112(9) -0.0057(10)
C9 0.0552(11) 0.0608(12) 0.0587(11) 0.0120(9) 0.0084(9) 0.0113(9)
C10 0.0557(12) 0.0888(16) 0.0570(12) -0.0119(11) 0.0084(9) -0.0014(11)
C11 0.0654(12) 0.0544(12) 0.0598(11) 0.0026(9) -0.0055(10) 0.0088(10)
C12 0.0603(13) 0.0693(14) 0.0677(13) -0.0046(10) 0.0069(10) 0.0009(11)
N4 0.0624(12) 0.132(2) 0.0879(14) -0.0184(13) 0.0095(10) 0.0129(13)
C13 0.0693(14) 0.0896(17) 0.0568(12) 0.0125(11) 0.0140(10) 0.0195(12)
C14 0.0867(16) 0.0821(16) 0.0471(11) -0.0003(10) 0.0017(10) 0.0244(13)
N5 0.1115(18) 0.1095(18) 0.0761(14) 0.0072(13) -0.0195(12) 0.0056(14)
C15 0.0769(14) 0.0757(15) 0.0585(12) -0.0048(11) -0.0008(11) -0.0009(12)
N6 0.0878(15) 0.162(2) 0.0678(12) 0.0285(14) 0.0089(11) 0.0270(15)
C16 0.0627(13) 0.1041(19) 0.0544(12) 0.0061(12) 0.0103(10) 0.0051(12)
C17 0.0553(12) 0.0789(16) 0.0861(16) 0.0172(13) 0.0138(11) 0.0032(11)
C18 0.0689(14) 0.0882(17) 0.0793(15) -0.0171(13) -0.0015(12) -0.0077(13)
C19 0.0791(16) 0.0673(14) 0.0793(15) -0.0033(12) -0.0182(13) 0.0054(12)
C20 0.0603(13) 0.0890(18) 0.0975(18) 0.0097(14) 0.0100(12) -0.0098(13)
C21 0.0613(13) 0.0795(17) 0.1009(19) 0.0002(14) -0.0028(13) -0.0068(12)
C22 0.0670(15) 0.0745(16) 0.110(2) 0.0040(14) -0.0155(14) -0.0104(12)

loop_
_atom_type_symbol
_atom_type_description
_atom_type_scat_dispersion_real
_atom_type_scat_dispersion_imag
_atom_type_scat_source
C C 0.0033 0.0016 'International Tables Vol C Tables 4.2.6.8 and 6.1.1.4'
H H 0.0000 0.0000 'International Tables Vol C Tables 4.2.6.8 and 6.1.1.4'
N N 0.0061 0.0033 'International Tables Vol C Tables 4.2.6.8 and 6.1.1.4'

loop_
_geom_angle_atom_site_label_1
_geom_angle_atom_site_label_2
_geom_angle_atom_site_label_3
_geom_angle
_geom_angle_site_symmetry_1
_geom_angle_site_symmetry_3
_geom_angle_publ_flag
C20 N1 C4 117.00(19) . . ?
C18 N2 C1 116.90(18) . . ?
N2 C1 C4 118.69(16) . . ?
N2 C1 C9 122.28(18) . . ?
C9 C1 C4 119.02(17) . . ?
C3 C2 C10 119.12(18) . . ?
C8 C2 C3 119.88(17) . . ?
C8 C2 C10 120.98(17) . . ?
C2 C3 C16 118.22(17) . . ?
C6 C3 C2 120.37(18) . . ?
C6 C3 C16 121.40(17) . . ?
N1 C4 C1 118.41(17) . . ?
N1 C4 C11 122.56(18) . . ?
C11 C4 C1 119.03(17) . . ?
C6 C5 C7 120.57(17) . . ?
C6 C5 C12 119.75(17) . . ?
C7 C5 C12 119.67(18) . . ?
C3 C6 H6 120.4 . . ?
C5 C6 C3 119.25(17) . . ?
C5 C6 H6 120.4 . . ?
C5 C7 C15 120.30(18) . . ?
C8 C7 C5 119.80(18) . . ?
C8 C7 C15 119.90(17) . . ?
C2 C8 C7 120.11(17) . . ?
C2 C8 H8 119.9 . . ?
C7 C8 H8 119.9 . . ?
C1 C9 C13 119.98(19) . . ?
C17 C9 C1 117.77(19) . . ?
C17 C9 C13 122.25(19) . . ?
N4 C10 C2 178.0(3) . . ?
C4 C11 C14 119.69(19) . . ?
C19 C11 C4 117.61(19) . . ?
C19 C11 C14 122.7(2) . . ?
N3 C12 C5 179.4(3) . . ?
C9 C13 H13 119.4 . . ?
C14 C13 C9 121.21(19) . . ?
C14 C13 H13 119.4 . . ?
C11 C14 H14 119.5 . . ?
C13 C14 C11 121.1(2) . . ?
C13 C14 H14 119.5 . . ?
N5 C15 C7 179.5(3) . . ?
N6 C16 C3 177.0(2) . . ?
C9 C17 H17 120.2 . . ?
C21 C17 C9 119.5(2) . . ?
C21 C17 H17 120.2 . . ?
N2 C18 H18 117.6 . . ?
N2 C18 C21 124.8(2) . . ?
C21 C18 H18 117.6 . . ?
C11 C19 H19 120.2 . . ?
C22 C19 C11 119.7(2) . . ?
C22 C19 H19 120.2 . . ?
N1 C20 H20 117.9 . . ?
N1 C20 C22 124.2(2) . . ?
C22 C20 H20 117.9 . . ?
C17 C21 C18 118.7(2) . . ?
C17 C21 H21 120.7 . . ?
C18 C21 H21 120.7 . . ?
C19 C22 C20 118.9(2) . . ?
C19 C22 H22 120.5 . . ?
C20 C22 H22 120.5 . . ?

loop_
_geom_bond_atom_site_label_1
_geom_bond_atom_site_label_2
_geom_bond_distance
_geom_bond_site_symmetry_2
_geom_bond_publ_flag
N1 C4 1.357(2) . ?
N1 C20 1.326(3) . ?
N2 C1 1.361(2) . ?
N2 C18 1.323(3) . ?
C1 C4 1.444(3) . ?
C1 C9 1.406(2) . ?
C2 C3 1.406(2) . ?
C2 C8 1.375(3) . ?
C2 C10 1.440(3) . ?
C3 C6 1.386(3) . ?
C3 C16 1.434(3) . ?
C4 C11 1.409(3) . ?
C5 C6 1.383(3) . ?
C5 C7 1.398(3) . ?
C5 C12 1.439(3) . ?
C6 H6 0.9300 . ?
N3 C12 1.140(3) . ?
C7 C8 1.387(3) . ?
C7 C15 1.441(3) . ?
C8 H8 0.9300 . ?
C9 C13 1.419(3) . ?
C9 C17 1.406(3) . ?
C10 N4 1.139(3) . ?
C11 C14 1.427(3) . ?
C11 C19 1.401(3) . ?
C13 H13 0.9300 . ?
C13 C14 1.339(3) . ?
C14 H14 0.9300 . ?
N5 C15 1.141(3) . ?
N6 C16 1.137(3) . ?
C17 H17 0.9300 . ?
C17 C21 1.353(3) . ?
C18 H18 0.9300 . ?
C18 C21 1.383(3) . ?
C19 H19 0.9300 . ?
C19 C22 1.353(3) . ?
C20 H20 0.9300 . ?
C20 C22 1.389(3) . ?
C21 H21 0.9300 . ?
C22 H22 0.9300 . ?

loop_
_geom_torsion_atom_site_label_1
_geom_torsion_atom_site_label_2
_geom_torsion_atom_site_label_3
_geom_torsion_atom_site_label_4
_geom_torsion
_geom_torsion_site_symmetry_1
_geom_torsion_site_symmetry_2
_geom_torsion_site_symmetry_3
_geom_torsion_site_symmetry_4
_geom_torsion_publ_flag
N1 C4 C11 C14 -179.25(19) . . . . ?
N1 C4 C11 C19 1.1(3) . . . . ?
N1 C20 C22 C19 0.5(4) . . . . ?
N2 C1 C4 N1 -2.1(3) . . . . ?
N2 C1 C4 C11 178.60(18) . . . . ?
N2 C1 C9 C13 -177.80(19) . . . . ?
N2 C1 C9 C17 2.1(3) . . . . ?
N2 C18 C21 C17 1.6(4) . . . . ?
C1 N2 C18 C21 -0.7(4) . . . . ?
C1 C4 C11 C14 0.0(3) . . . . ?
C1 C4 C11 C19 -179.67(17) . . . . ?
C1 C9 C13 C14 -1.6(3) . . . . ?
C1 C9 C17 C21 -1.2(3) . . . . ?
C2 C3 C6 C5 0.9(3) . . . . ?
C3 C2 C8 C7 -0.8(3) . . . . ?
C4 N1 C20 C22 0.9(4) . . . . ?
C4 C1 C9 C13 1.4(3) . . . . ?
C4 C1 C9 C17 -178.64(18) . . . . ?
C4 C11 C14 C13 -0.1(3) . . . . ?
C4 C11 C19 C22 0.4(3) . . . . ?
C5 C7 C8 C2 1.1(3) . . . . ?
C6 C5 C7 C8 -0.4(3) . . . . ?
C6 C5 C7 C15 179.65(19) . . . . ?
C7 C5 C6 C3 -0.6(3) . . . . ?
C8 C2 C3 C6 -0.2(3) . . . . ?
C8 C2 C3 C16 178.5(2) . . . . ?
C9 C1 C4 N1 178.63(18) . . . . ?
C9 C1 C4 C11 -0.7(3) . . . . ?
C9 C13 C14 C11 0.9(3) . . . . ?
C9 C17 C21 C18 -0.5(4) . . . . ?
C10 C2 C3 C6 -178.85(19) . . . . ?
C10 C2 C3 C16 -0.1(3) . . . . ?
C10 C2 C8 C7 177.84(19) . . . . ?
C11 C19 C22 C20 -1.2(4) . . . . ?
C12 C5 C6 C3 178.71(19) . . . . ?
C12 C5 C7 C8 -179.69(18) . . . . ?
C12 C5 C7 C15 0.3(3) . . . . ?
C13 C9 C17 C21 178.8(2) . . . . ?
C14 C11 C19 C22 -179.2(2) . . . . ?
C15 C7 C8 C2 -178.97(19) . . . . ?
C16 C3 C6 C5 -177.8(2) . . . . ?
C17 C9 C13 C14 178.5(2) . . . . ?
C18 N2 C1 C4 179.54(19) . . . . ?
C18 N2 C1 C9 -1.2(3) . . . . ?
C19 C11 C14 C13 179.5(2) . . . . ?
C20 N1 C4 C1 179.03(19) . . . . ?
C20 N1 C4 C11 -1.7(3) . . . . ?
